data_7049277
loop_
_publ_author_name
'Hong, Dongjing'
'Zhu, Xiancui'
'Wang, Shaowu'
'Wei, Yun'
'Zhou, Shuangliu'
'Huang, Zeming'
'Zhu, Shan'
'Wang, Ruru'
'Yue, Wenrun'
'Mu, Xiaolong'

_publ_section_title
;
 Synthesis, characterization, and reactivity of dinuclear
 organo-rare-earth-metal alkyl complexes supported by
 2-amidate-functionalized indolyl ligands: substituent effects on
 coordination and reactivity.
;
_journal_issue 16
_journal_name_full 'Dalton transactions (Cambridge, England : 2003)'
_journal_page_first 5230
_journal_page_last 5242
_journal_paper_doi 10.1039/c9dt00507b
_journal_volume 48
_journal_year 2019
_chemical_formula_moiety 'C79 H90 N14 O3 Yb2'
_chemical_formula_sum 'C79 H90 N14 O3 Yb2'
_chemical_formula_weight 1629.72
_space_group_crystal_system monoclinic
_space_group_IT_number 14
_space_group_name_Hall '-P 2ybc'
_space_group_name_H-M_alt 'P 1 21/c 1'
_symmetry_space_group_name_Hall '-P 2ybc'
_symmetry_space_group_name_H-M 'P 1 21/c 1'
_atom_sites_solution_hydrogens geom
_atom_sites_solution_primary dual
_audit_creation_date 2018-03-26
_audit_creation_method
;
Olex2 1.2
(compiled 2017.08.10 svn.r3458 for OlexSys, GUI svn.r5381)
;
_audit_update_record
;
2018-03-27 deposited with the CCDC.    2019-03-07 downloaded from the CCDC.
;
_cell_angle_alpha 90
_cell_angle_beta 92.8790(10)
_cell_angle_gamma 90
_cell_formula_units_Z 4
_cell_length_a 14.5555(10)
_cell_length_b 30.698(2)
_cell_length_c 20.3236(14)
_cell_measurement_reflns_used 9963
_cell_measurement_temperature 293(2)
_cell_measurement_theta_max 25.39
_cell_measurement_theta_min 2.21
_cell_volume 9069.6(11)
_computing_cell_refinement 'Bruker SAINT'
_computing_data_collection 'Bruker APEX2'
_computing_data_reduction 'Bruker SAINT'
_computing_molecular_graphics 'Olex2 (Dolomanov et al., 2009)'
_computing_publication_material 'Olex2 (Dolomanov et al., 2009)'
_computing_structure_refinement 'ShelXL (Sheldrick, 2015)'
_computing_structure_solution 'ShelXT (Sheldrick, 2015)'
_diffrn_ambient_temperature 293.15
_diffrn_measured_fraction_theta_full 0.998
_diffrn_measured_fraction_theta_max 0.998
_diffrn_measurement_device_type 'CCD area detector'
_diffrn_measurement_method 'phi and omega scans'
_diffrn_radiation_monochromator graphite
_diffrn_radiation_type MoK\a
_diffrn_radiation_wavelength 0.71073
_diffrn_reflns_av_R_equivalents 0.0868
_diffrn_reflns_av_unetI/netI 0.0432
_diffrn_reflns_Laue_measured_fraction_full 0.998
_diffrn_reflns_Laue_measured_fraction_max 0.998
_diffrn_reflns_limit_h_max 17
_diffrn_reflns_limit_h_min -17
_diffrn_reflns_limit_k_max 36
_diffrn_reflns_limit_k_min -37
_diffrn_reflns_limit_l_max 24
_diffrn_reflns_limit_l_min -24
_diffrn_reflns_number 92129
_diffrn_reflns_point_group_measured_fraction_full 0.998
_diffrn_reflns_point_group_measured_fraction_max 0.998
_diffrn_reflns_theta_full 25.242
_diffrn_reflns_theta_max 25.399
_diffrn_reflns_theta_min 1.203
_exptl_absorpt_coefficient_mu 2.097
_exptl_absorpt_correction_type none
_exptl_crystal_colour colourless
_exptl_crystal_colour_primary colourless
_exptl_crystal_density_diffrn 1.194
_exptl_crystal_description block
_exptl_crystal_F_000 3304
_exptl_crystal_size_max 0.23
_exptl_crystal_size_mid 0.21
_exptl_crystal_size_min 0.2
_refine_diff_density_max 1.385
_refine_diff_density_min -0.904
_refine_diff_density_rms 0.087
_refine_ls_extinction_method none
_refine_ls_goodness_of_fit_ref 1.026
_refine_ls_hydrogen_treatment constr
_refine_ls_matrix_type full
_refine_ls_number_parameters 899
_refine_ls_number_reflns 16660
_refine_ls_number_restraints 1759
_refine_ls_restrained_S_all 1.094
_refine_ls_R_factor_all 0.0515
_refine_ls_R_factor_gt 0.0417
_refine_ls_shift/su_max 0.003
_refine_ls_shift/su_mean 0.000
_refine_ls_structure_factor_coef Fsqd
_refine_ls_weighting_details 'w=1/[\s^2^(Fo^2^)+(0.0367P)^2^+20.5669P] where P=(Fo^2^+2Fc^2^)/3'
_refine_ls_weighting_scheme calc
_refine_ls_wR_factor_gt 0.0965
_refine_ls_wR_factor_ref 0.1019
_reflns_Friedel_coverage 0.000
_reflns_number_gt 13928
_reflns_number_total 16660
_reflns_threshold_expression 'I > 2\s(I)'
_cod_data_source_file c9dt00507b2.cif
_cod_data_source_block 1ee
_cod_depositor_comments 'Adding full bibliography for 7049263--7049284.cif.'
_cod_original_cell_volume 9069.5(11)
_cod_database_code 7049277
_shelx_shelxl_version_number 2018/1
_shelx_space_group_comment
;
The symmetry employed for this shelxl refinement is uniquely defined
by the following loop, which should always be used as a source of
symmetry information in preference to the above space-group names.
They are only intended as comments.
;
_shelx_estimated_absorpt_t_max 0.679
_shelx_estimated_absorpt_t_min 0.644
_olex2_refinement_description
;
1. Fixed Uiso
 At 1.2 times of:
  All C(H) groups
 At 1.5 times of:
  All C(H,H,H) groups
2. Rigid bond restraints
 C54, C55
 with sigma for 1-2 distances of 0.001 and sigma for 1-3 distances of 0.002
3. Uiso/Uaniso restraints and constraints
C1 \\sim C2 \\sim C3 \\sim C4 \\sim C5 \\sim C6 \\sim C7 \\sim C8 \\sim C9
\\sim C10 \\sim C11 \\sim C12 \\sim C13 \\sim C14 \\sim C15 \\sim C16 \\sim C17
\\sim C18 \\sim C19 \\sim C20 \\sim C21 \\sim C22 \\sim C23 \\sim C24 \\sim C25
\\sim C26 \\sim C27 \\sim C28 \\sim C29 \\sim C30 \\sim C31 \\sim C32 \\sim C33
\\sim C34 \\sim C35 \\sim C36 \\sim C37 \\sim C38 \\sim C39 \\sim C40 \\sim C41
\\sim C42 \\sim C43 \\sim C44 \\sim C45 \\sim C46 \\sim C47 \\sim C48 \\sim C49
\\sim C50 \\sim C51 \\sim C52 \\sim C53 \\sim C54 \\sim C55 \\sim C56 \\sim C57
\\sim C58 \\sim C59 \\sim C60 \\sim C61 \\sim C62 \\sim C63 \\sim C64 \\sim C65
\\sim C66 \\sim C67 \\sim C68 \\sim C69 \\sim C70 \\sim C71 \\sim C72 \\sim C73
\\sim C74 \\sim C75 \\sim C76 \\sim C77 \\sim C78 \\sim C79: within 3.8A with
sigma of 0.01 and sigma for terminal atoms of 0.02
Uanis(C53) \\sim Ueq, Uanis(C58) \\sim Ueq, Uanis(C59) \\sim Ueq, Uanis(C60)
\\sim Ueq: with sigma of 0.02 and sigma for terminal atoms of 0.04
Uanis(C57) \\sim Ueq, Uanis(C61) \\sim Ueq, Uanis(C62) \\sim Ueq, Uanis(C63)
\\sim Ueq: with sigma of 0.02 and sigma for terminal atoms of 0.04
4.a Ternary CH refined with riding coordinates:
 C16(H16), C19(H19), C37(H37), C40(H40), C58(H58), C61(H61)
4.b Aromatic/amide H refined with riding coordinates:
 C2(H2), C4(H4), C5(H5), C6(H6), C7(H7), C12(H12), C13(H13), C14(H14),
 C23(H23), C25(H25), C26(H26), C27(H27), C28(H28), C33(H33), C34(H34), C35(H35),
  C44(H44), C46(H46), C47(H47), C48(H48), C49(H49), C54(H54), C55(H55),
 C56(H56), C64(H64), C65(H65), C66(H66), C68(H68), C69(H69), C70(H70), C72(H72),
  C73(H73), C74(H74), C76(H76), C77(H77), C78(H78)
4.c Idealised Me refined as rotating group:
 C17(H17A,H17B,H17C), C18(H18A,H18B,H18C), C20(H20A,H20B,H20C), C21(H21A,H21B,
 H21C), C38(H38A,H38B,H38C), C39(H39A,H39B,H39C), C41(H41A,H41B,H41C), C42(H42A,
 H42B,H42C), C59(H59A,H59B,H59C), C60(H60A,H60B,H60C), C62(H62A,H62B,H62C),
 C63(H63A,H63B,H63C), C67(H67A,H67B,H67C), C71(H71A,H71B,H71C), C75(H75A,H75B,
 H75C), C79(H79A,H79B,H79C)
;
_olex2_submission_special_instructions 'No special instructions were received'

loop_
_space_group_symop_operation_xyz
'x, y, z'
'-x, y+1/2, -z+1/2'
'-x, -y, -z'
'x, -y-1/2, z-1/2'

loop_
_atom_site_label
_atom_site_type_symbol
_atom_site_fract_x
_atom_site_fract_y
_atom_site_fract_z
_atom_site_U_iso_or_equiv
_atom_site_adp_type
_atom_site_occupancy
_atom_site_site_symmetry_order
_atom_site_calc_flag
_atom_site_refinement_flags_posn
_atom_site_refinement_flags_adp
C1 C 0.5174(3) 0.58951(16) 0.8336(2) 0.0488(10) Uani 1 1 d . U
C2 C 0.6098(3) 0.59585(19) 0.8275(3) 0.0582(11) Uani 1 1 d . U
H2 H 0.644922 0.619218 0.843527 0.070 Uiso 1 1 calc R .
C3 C 0.6406(4) 0.55989(19) 0.7922(3) 0.0593(11) Uani 1 1 d . U
C4 C 0.7272(4) 0.5482(2) 0.7687(3) 0.0743(14) Uani 1 1 d . U
H4 H 0.778890 0.565282 0.778559 0.089 Uiso 1 1 calc R .
C5 C 0.7333(5) 0.5117(2) 0.7316(3) 0.0791(14) Uani 1 1 d . U
H5 H 0.790003 0.503612 0.716194 0.095 Uiso 1 1 calc R .
C6 C 0.6569(5) 0.4862(2) 0.7162(3) 0.0787(15) Uani 1 1 d . U
H6 H 0.663203 0.461668 0.689850 0.094 Uiso 1 1 calc R .
C7 C 0.5710(4) 0.4962(2) 0.7390(3) 0.0692(12) Uani 1 1 d . U
H7 H 0.520287 0.478554 0.728827 0.083 Uiso 1 1 calc R .
C8 C 0.5630(4) 0.53349(18) 0.7778(3) 0.0577(11) Uani 1 1 d . U
C9 C 0.4458(3) 0.61732(16) 0.8594(2) 0.0448(9) Uani 1 1 d . U
C10 C 0.5221(3) 0.68657(17) 0.8592(3) 0.0532(10) Uani 1 1 d . U
C11 C 0.5676(4) 0.70079(18) 0.9177(3) 0.0583(11) Uani 1 1 d . U
C12 C 0.6450(4) 0.7271(2) 0.9125(3) 0.0735(14) Uani 1 1 d . U
H12 H 0.677188 0.736274 0.950692 0.088 Uiso 1 1 calc R .
C13 C 0.6748(4) 0.7400(2) 0.8525(4) 0.0763(14) Uani 1 1 d . U
H13 H 0.727369 0.757055 0.850408 0.092 Uiso 1 1 calc R .
C14 C 0.6279(4) 0.7277(2) 0.7962(3) 0.0732(13) Uani 1 1 d . U
H14 H 0.647449 0.737644 0.755984 0.088 Uiso 1 1 calc R .
C15 C 0.5509(4) 0.70063(18) 0.7972(3) 0.0613(11) Uani 1 1 d . U
C16 C 0.5353(4) 0.68637(19) 0.9844(3) 0.0633(12) Uani 1 1 d . U
H16 H 0.469026 0.681059 0.978379 0.076 Uiso 1 1 calc R .
C17 C 0.5780(5) 0.6441(2) 1.0062(3) 0.0894(19) Uani 1 1 d . U
H17A H 0.563336 0.622087 0.973821 0.134 Uiso 1 1 calc GR .
H17B H 0.554553 0.635682 1.047591 0.134 Uiso 1 1 calc GR .
H17C H 0.643567 0.647511 1.011085 0.134 Uiso 1 1 calc GR .
C18 C 0.5476(5) 0.7208(3) 1.0377(4) 0.095(2) Uani 1 1 d . U
H18A H 0.513922 0.712427 1.075131 0.143 Uiso 1 1 calc GR .
H18B H 0.525088 0.748231 1.021114 0.143 Uiso 1 1 calc GR .
H18C H 0.611737 0.723398 1.050719 0.143 Uiso 1 1 calc GR .
C19 C 0.5011(4) 0.6885(2) 0.7334(3) 0.0694(13) Uani 1 1 d . U
H19 H 0.451788 0.668173 0.743543 0.083 Uiso 1 1 calc R .
C20 C 0.5631(6) 0.6656(3) 0.6865(4) 0.103(2) Uani 1 1 d . U
H20A H 0.613502 0.684420 0.676974 0.154 Uiso 1 1 calc GR .
H20B H 0.528596 0.658793 0.646293 0.154 Uiso 1 1 calc GR .
H20C H 0.586491 0.639255 0.706376 0.154 Uiso 1 1 calc GR .
C21 C 0.4568(5) 0.7283(3) 0.7001(4) 0.099(2) Uani 1 1 d . U
H21A H 0.417893 0.742577 0.730272 0.148 Uiso 1 1 calc GR .
H21B H 0.420605 0.719336 0.661712 0.148 Uiso 1 1 calc GR .
H21C H 0.503848 0.748071 0.687527 0.148 Uiso 1 1 calc GR .
C22 C 0.1013(3) 0.55302(16) 0.8158(2) 0.0482(10) Uani 1 1 d . U
C23 C 0.0133(4) 0.53797(17) 0.8245(3) 0.0570(11) Uani 1 1 d . U
H23 H -0.037171 0.554376 0.835983 0.068 Uiso 1 1 calc R .
C24 C 0.0155(4) 0.49287(17) 0.8127(3) 0.0579(11) Uani 1 1 d . U
C25 C -0.0517(5) 0.45995(19) 0.8128(3) 0.0697(13) Uani 1 1 d . U
H25 H -0.112232 0.466561 0.821671 0.084 Uiso 1 1 calc R .
C26 C -0.0268(5) 0.4185(2) 0.7997(3) 0.0759(14) Uani 1 1 d . U
H26 H -0.070588 0.396411 0.799965 0.091 Uiso 1 1 calc R .
C27 C 0.0627(5) 0.4085(2) 0.7860(4) 0.0862(16) Uani 1 1 d . U
H27 H 0.077723 0.379672 0.777242 0.103 Uiso 1 1 calc R .
C28 C 0.1309(5) 0.4400(2) 0.7850(3) 0.0778(13) Uani 1 1 d . U
H28 H 0.190859 0.432558 0.775799 0.093 Uiso 1 1 calc R .
C29 C 0.1074(4) 0.48301(17) 0.7982(3) 0.0575(11) Uani 1 1 d . U
C30 C 0.1431(3) 0.59625(15) 0.8234(2) 0.0433(9) Uani 1 1 d . U
C31 C 0.0216(3) 0.63536(17) 0.8718(3) 0.0535(10) Uani 1 1 d . U
C32 C 0.0004(4) 0.62683(18) 0.9361(3) 0.0582(11) Uani 1 1 d . U
C33 C -0.0902(4) 0.6340(2) 0.9538(3) 0.0723(13) Uani 1 1 d . U
H33 H -0.105940 0.628605 0.996863 0.087 Uiso 1 1 calc R .
C34 C -0.1560(4) 0.6488(2) 0.9084(3) 0.0753(14) Uani 1 1 d . U
H34 H -0.216102 0.652853 0.920775 0.090 Uiso 1 1 calc R .
C35 C -0.1341(4) 0.6575(2) 0.8458(4) 0.0775(14) Uani 1 1 d . U
H35 H -0.179433 0.667807 0.815885 0.093 Uiso 1 1 calc R .
C36 C -0.0448(4) 0.6515(2) 0.8250(3) 0.0663(12) Uani 1 1 d . U
C37 C -0.0204(5) 0.6635(2) 0.7567(3) 0.0800(15) Uani 1 1 d . U
H37 H 0.046699 0.661834 0.755616 0.096 Uiso 1 1 calc R .
C38 C -0.0473(7) 0.7077(3) 0.7360(5) 0.135(3) Uani 1 1 d . U
H38A H -0.025378 0.713388 0.693090 0.203 Uiso 1 1 calc GR .
H38B H -0.020869 0.728403 0.766908 0.203 Uiso 1 1 calc GR .
H38C H -0.113077 0.710186 0.734561 0.203 Uiso 1 1 calc GR .
C39 C -0.0582(8) 0.6328(3) 0.7074(5) 0.140(3) Uani 1 1 d . U
H39A H -0.041247 0.603644 0.720068 0.210 Uiso 1 1 calc GR .
H39B H -0.034098 0.639331 0.665387 0.210 Uiso 1 1 calc GR .
H39C H -0.124020 0.635260 0.704284 0.210 Uiso 1 1 calc GR .
C40 C 0.0706(4) 0.6093(2) 0.9873(3) 0.0649(12) Uani 1 1 d . U
H40 H 0.129834 0.607695 0.966587 0.078 Uiso 1 1 calc R .
C41 C 0.0825(5) 0.6400(2) 1.0464(3) 0.0857(18) Uani 1 1 d . U
H41A H 0.099116 0.668476 1.031542 0.129 Uiso 1 1 calc GR .
H41B H 0.130159 0.629063 1.076396 0.129 Uiso 1 1 calc GR .
H41C H 0.025832 0.641694 1.068475 0.129 Uiso 1 1 calc GR .
C42 C 0.0470(5) 0.5637(2) 1.0101(4) 0.0893(19) Uani 1 1 d . U
H42A H -0.011400 0.564090 1.029985 0.134 Uiso 1 1 calc GR .
H42B H 0.093621 0.553731 1.041642 0.134 Uiso 1 1 calc GR .
H42C H 0.043926 0.544302 0.972895 0.134 Uiso 1 1 calc GR .
C43 C 0.2846(4) 0.70257(16) 1.0071(2) 0.0503(10) Uani 1 1 d . U
C44 C 0.3091(4) 0.70528(18) 1.0728(3) 0.0588(11) Uani 1 1 d . U
H44 H 0.310831 0.730190 1.098869 0.071 Uiso 1 1 calc R .
C45 C 0.3311(4) 0.66250(17) 1.0927(3) 0.0586(11) Uani 1 1 d . U
C46 C 0.3585(5) 0.6436(2) 1.1535(3) 0.0749(14) Uani 1 1 d . U
H46 H 0.366718 0.660664 1.191051 0.090 Uiso 1 1 calc R .
C47 C 0.3726(5) 0.5999(2) 1.1564(3) 0.0786(14) Uani 1 1 d . U
H47 H 0.388970 0.587114 1.196809 0.094 Uiso 1 1 calc R .
C48 C 0.3632(4) 0.5736(2) 1.1002(3) 0.0733(14) Uani 1 1 d . U
H48 H 0.375342 0.543929 1.103580 0.088 Uiso 1 1 calc R .
C49 C 0.3359(4) 0.59127(18) 1.0396(3) 0.0603(11) Uani 1 1 d . U
H49 H 0.328755 0.573787 1.002302 0.072 Uiso 1 1 calc R .
C50 C 0.3195(4) 0.63606(16) 1.0360(2) 0.0514(10) Uani 1 1 d . U
C51 C 0.2559(4) 0.73765(16) 0.9602(3) 0.0541(11) Uani 1 1 d . U
C52 C 0.2194(5) 0.80810(19) 0.9302(3) 0.0742(13) Uani 1 1 d . U
C53 C 0.2895(6) 0.8293(2) 0.8987(4) 0.0837(15) Uani 1 1 d . U
C54 C 0.2670(6) 0.8620(3) 0.8529(4) 0.1007(16) Uani 1 1 d . U
H54 H 0.312648 0.876975 0.831823 0.121 Uiso 1 1 calc R .
C55 C 0.1778(7) 0.8714(3) 0.8403(4) 0.1049(16) Uani 1 1 d . U
H55 H 0.162973 0.892542 0.808675 0.126 Uiso 1 1 calc R .
C56 C 0.1085(7) 0.8520(3) 0.8707(4) 0.1056(18) Uani 1 1 d . U
H56 H 0.048050 0.860690 0.861257 0.127 Uiso 1 1 calc R .
C57 C 0.1278(6) 0.8181(2) 0.9173(4) 0.0906(15) Uani 1 1 d . U
C58 C 0.3886(6) 0.8163(3) 0.9105(4) 0.0973(17) Uani 1 1 d . U
H58 H 0.382722 0.787889 0.931886 0.117 Uiso 1 1 calc R .
C59 C 0.4352(9) 0.8404(4) 0.9600(7) 0.179(4) Uani 1 1 d . U
H59A H 0.442189 0.869883 0.945533 0.269 Uiso 1 1 calc GR .
H59B H 0.494770 0.827768 0.969535 0.269 Uiso 1 1 calc GR .
H59C H 0.400698 0.839964 0.999058 0.269 Uiso 1 1 calc GR .
C60 C 0.4374(8) 0.8054(4) 0.8552(5) 0.155(3) Uani 1 1 d . U
H60A H 0.395444 0.794511 0.821133 0.233 Uiso 1 1 calc GR .
H60B H 0.482106 0.783402 0.866981 0.233 Uiso 1 1 calc GR .
H60C H 0.467980 0.830808 0.839626 0.233 Uiso 1 1 calc GR .
C61 C 0.0534(6) 0.7955(3) 0.9524(5) 0.1067(18) Uani 1 1 d . U
H61 H 0.085578 0.778268 0.986981 0.128 Uiso 1 1 calc R .
C62 C -0.0113(9) 0.8237(4) 0.9876(6) 0.169(3) Uani 1 1 d . U
H62A H -0.063470 0.830546 0.958682 0.253 Uiso 1 1 calc GR .
H62B H 0.019372 0.850165 1.001166 0.253 Uiso 1 1 calc GR .
H62C H -0.031477 0.808634 1.025641 0.253 Uiso 1 1 calc GR .
C63 C 0.0031(8) 0.7634(4) 0.9100(6) 0.166(3) Uani 1 1 d . U
H63A H -0.049735 0.777050 0.888656 0.250 Uiso 1 1 calc GR .
H63B H -0.016367 0.739531 0.936424 0.250 Uiso 1 1 calc GR .
H63C H 0.042836 0.752739 0.877247 0.250 Uiso 1 1 calc GR .
C64 C 0.2509(4) 0.49440(17) 0.9427(3) 0.0582(12) Uani 1 1 d . U
H64 H 0.190356 0.500155 0.928593 0.070 Uiso 1 1 calc R .
C65 C 0.3958(4) 0.48857(19) 0.9461(3) 0.0663(14) Uani 1 1 d . U
H65 H 0.456677 0.489723 0.934240 0.080 Uiso 1 1 calc R .
C66 C 0.3683(5) 0.47359(19) 1.0039(3) 0.0690(14) Uani 1 1 d . U
H66 H 0.405573 0.462674 1.038580 0.083 Uiso 1 1 calc R .
C67 C 0.2152(5) 0.4677(3) 1.0559(4) 0.100(2) Uani 1 1 d . U
H67A H 0.152156 0.468859 1.039777 0.150 Uiso 1 1 calc GR .
H67B H 0.225319 0.488709 1.090495 0.150 Uiso 1 1 calc GR .
H67C H 0.228834 0.439053 1.072785 0.150 Uiso 1 1 calc GR .
C68 C 0.3765(4) 0.43320(19) 0.7953(3) 0.0705(14) Uani 1 1 d . U
H68 H 0.391477 0.432631 0.840268 0.085 Uiso 1 1 calc R .
C69 C 0.3363(5) 0.4545(2) 0.6992(4) 0.0856(16) Uani 1 1 d . U
H69 H 0.316850 0.472253 0.664106 0.103 Uiso 1 1 calc R .
C70 C 0.3537(6) 0.4114(2) 0.6939(4) 0.0921(19) Uani 1 1 d . U
H70 H 0.349592 0.394478 0.655899 0.111 Uiso 1 1 calc R .
C71 C 0.4019(7) 0.3534(2) 0.7762(5) 0.123(3) Uani 1 1 d . U
H71A H 0.425415 0.353701 0.821167 0.185 Uiso 1 1 calc GR .
H71B H 0.447820 0.341980 0.748627 0.185 Uiso 1 1 calc GR .
H71C H 0.347927 0.335443 0.772366 0.185 Uiso 1 1 calc GR .
C72 C 0.2493(5) 0.5688(2) 0.6525(3) 0.0751(15) Uani 1 1 d . U
H72 H 0.189304 0.563442 0.663903 0.090 Uiso 1 1 calc R .
C73 C 0.3953(6) 0.5735(3) 0.6567(4) 0.0996(19) Uani 1 1 d . U
H73 H 0.456759 0.571914 0.671473 0.120 Uiso 1 1 calc R .
C74 C 0.3641(7) 0.5889(3) 0.5975(4) 0.120(2) Uani 1 1 d . U
H74 H 0.399636 0.599708 0.564388 0.144 Uiso 1 1 calc R .
C75 C 0.2072(7) 0.5991(3) 0.5409(4) 0.134(3) Uani 1 1 d . U
H75A H 0.145264 0.592847 0.552208 0.200 Uiso 1 1 calc GR .
H75B H 0.220668 0.583461 0.501629 0.200 Uiso 1 1 calc GR .
H75C H 0.213628 0.629771 0.533496 0.200 Uiso 1 1 calc GR .
C76 C 0.2101(4) 0.73726(17) 0.7642(3) 0.0586(13) Uani 1 1 d . U
H76 H 0.206813 0.755617 0.800459 0.070 Uiso 1 1 calc R .
C77 C 0.2346(4) 0.68204(19) 0.7031(3) 0.0645(13) Uani 1 1 d . U
H77 H 0.251665 0.654436 0.689323 0.077 Uiso 1 1 calc R .
C78 C 0.1980(5) 0.71321(19) 0.6638(3) 0.0707(15) Uani 1 1 d . U
H78 H 0.185819 0.711358 0.618495 0.085 Uiso 1 1 calc R .
C79 C 0.1384(5) 0.7895(2) 0.6836(4) 0.091(2) Uani 1 1 d . U
H79A H 0.155367 0.797339 0.640106 0.136 Uiso 1 1 calc GR .
H79B H 0.158597 0.811818 0.714157 0.136 Uiso 1 1 calc GR .
H79C H 0.072805 0.786585 0.684025 0.136 Uiso 1 1 calc GR .
N1 N 0.4860(3) 0.55109(13) 0.8049(2) 0.0490(10) Uani 1 1 d . .
N2 N 0.4419(3) 0.66010(12) 0.86499(19) 0.0430(9) Uani 1 1 d . .
N3 N 0.1613(3) 0.51998(12) 0.7996(2) 0.0493(10) Uani 1 1 d . .
N4 N 0.1144(2) 0.63110(12) 0.85254(18) 0.0422(9) Uani 1 1 d . .
N5 N 0.2899(3) 0.66076(11) 0.98253(18) 0.0405(8) Uani 1 1 d . .
N6 N 0.2431(3) 0.77661(13) 0.9804(2) 0.0589(11) Uani 1 1 d . .
N7 N 0.3221(3) 0.50189(13) 0.9070(2) 0.0515(10) Uani 1 1 d . .
N8 N 0.2757(3) 0.47750(15) 1.0018(2) 0.0658(13) Uani 1 1 d . .
N9 N 0.3507(3) 0.46846(14) 0.7619(2) 0.0624(12) Uani 1 1 d . .
N10 N 0.3781(4) 0.39814(17) 0.7553(3) 0.0833(16) Uani 1 1 d . .
N11 N 0.3225(3) 0.56082(15) 0.6913(2) 0.0603(11) Uani 1 1 d . .
N12 N 0.2715(5) 0.5854(2) 0.5953(3) 0.0929(18) Uani 1 1 d . .
N13 N 0.2431(3) 0.69700(13) 0.7669(2) 0.0545(10) Uani 1 1 d . .
N14 N 0.1821(3) 0.74797(15) 0.7028(2) 0.0657(13) Uani 1 1 d . .
O1 O 0.36927(19) 0.59687(9) 0.87151(14) 0.0394(7) Uani 1 1 d . .
O2 O 0.22732(19) 0.59929(9) 0.80278(15) 0.0403(7) Uani 1 1 d . .
O3 O 0.2460(3) 0.72428(10) 0.89917(16) 0.0526(8) Uani 1 1 d . .
Yb1 Yb 0.32174(2) 0.54056(2) 0.80492(2) 0.04261(7) Uani 1 1 d . .
Yb2 Yb 0.27388(2) 0.65849(2) 0.86882(2) 0.03732(6) Uani 1 1 d . .

loop_
_atom_site_aniso_label
_atom_site_aniso_U_11
_atom_site_aniso_U_22
_atom_site_aniso_U_33
_atom_site_aniso_U_23
_atom_site_aniso_U_13
_atom_site_aniso_U_12
C1 0.041(2) 0.051(2) 0.054(2) 0.0010(19) 0.0038(18) 0.0110(18)
C2 0.043(2) 0.066(2) 0.065(2) -0.001(2) 0.0066(19) 0.0055(19)
C3 0.050(2) 0.071(3) 0.058(2) 0.007(2) 0.011(2) 0.016(2)
C4 0.058(3) 0.086(3) 0.080(3) 0.001(3) 0.012(2) 0.019(2)
C5 0.066(3) 0.091(3) 0.083(3) -0.001(3) 0.023(3) 0.027(3)
C6 0.080(3) 0.075(3) 0.084(3) -0.007(3) 0.024(3) 0.029(3)
C7 0.068(3) 0.064(2) 0.076(3) -0.006(2) 0.017(2) 0.020(2)
C8 0.058(2) 0.060(2) 0.057(2) 0.005(2) 0.012(2) 0.019(2)
C9 0.037(2) 0.051(2) 0.046(2) 0.0036(18) 0.0008(17) 0.0039(18)
C10 0.042(2) 0.049(2) 0.069(2) 0.001(2) 0.0072(19) -0.0004(18)
C11 0.045(2) 0.058(2) 0.072(3) -0.005(2) 0.003(2) -0.001(2)
C12 0.055(3) 0.074(3) 0.091(3) -0.005(3) 0.000(2) -0.005(2)
C13 0.055(3) 0.074(3) 0.101(3) 0.008(3) 0.007(3) -0.011(2)
C14 0.058(3) 0.073(3) 0.090(3) 0.017(3) 0.016(2) -0.007(2)
C15 0.049(2) 0.061(2) 0.075(3) 0.009(2) 0.009(2) -0.002(2)
C16 0.054(3) 0.067(3) 0.068(3) -0.013(2) -0.001(2) -0.003(2)
C17 0.096(4) 0.095(4) 0.076(4) -0.003(4) 0.004(3) 0.008(4)
C18 0.093(4) 0.103(5) 0.089(4) -0.029(4) 0.005(4) -0.005(4)
C19 0.060(3) 0.076(3) 0.073(3) 0.017(2) 0.010(2) -0.007(2)
C20 0.098(5) 0.125(5) 0.086(4) 0.010(4) 0.017(4) 0.000(4)
C21 0.097(5) 0.104(5) 0.094(4) 0.036(4) -0.003(4) -0.010(4)
C22 0.048(2) 0.045(2) 0.051(2) -0.0016(18) -0.0027(18) -0.0084(18)
C23 0.051(2) 0.059(2) 0.061(2) -0.006(2) 0.003(2) -0.011(2)
C24 0.065(3) 0.054(2) 0.054(2) 0.000(2) -0.004(2) -0.017(2)
C25 0.074(3) 0.065(3) 0.070(3) 0.000(2) -0.001(2) -0.024(2)
C26 0.084(3) 0.064(3) 0.078(3) 0.001(3) -0.006(3) -0.027(3)
C27 0.096(3) 0.058(3) 0.104(4) -0.002(3) -0.008(3) -0.019(3)
C28 0.080(3) 0.060(2) 0.092(3) -0.004(2) -0.007(3) -0.009(2)
C29 0.061(2) 0.048(2) 0.062(2) 0.003(2) -0.009(2) -0.014(2)
C30 0.038(2) 0.047(2) 0.045(2) 0.0035(18) -0.0033(17) -0.0016(17)
C31 0.041(2) 0.057(2) 0.063(2) -0.011(2) 0.0061(19) -0.0023(18)
C32 0.047(2) 0.064(2) 0.064(2) -0.009(2) 0.010(2) -0.007(2)
C33 0.058(3) 0.085(3) 0.075(3) -0.011(3) 0.019(2) -0.002(2)
C34 0.051(3) 0.084(3) 0.092(3) -0.009(3) 0.014(2) 0.004(2)
C35 0.055(3) 0.083(3) 0.094(3) -0.003(3) 0.000(3) 0.008(2)
C36 0.051(2) 0.071(3) 0.077(3) -0.001(2) 0.002(2) 0.005(2)
C37 0.061(3) 0.094(3) 0.084(3) 0.011(3) -0.010(3) 0.010(3)
C38 0.154(6) 0.114(6) 0.137(6) 0.023(5) 0.014(5) -0.014(5)
C39 0.183(7) 0.125(6) 0.113(6) 0.014(5) 0.009(6) -0.004(6)
C40 0.055(3) 0.082(3) 0.059(3) -0.008(2) 0.013(2) -0.007(2)
C41 0.079(4) 0.105(4) 0.074(4) -0.014(3) 0.010(3) -0.023(3)
C42 0.092(4) 0.093(4) 0.082(4) 0.004(4) -0.003(4) -0.001(4)
C43 0.056(2) 0.046(2) 0.049(2) -0.0041(19) 0.0049(19) 0.0055(19)
C44 0.072(3) 0.053(2) 0.051(2) -0.008(2) -0.001(2) 0.005(2)
C45 0.070(3) 0.055(2) 0.051(2) 0.000(2) -0.003(2) 0.006(2)
C46 0.095(3) 0.071(3) 0.057(3) -0.001(2) -0.011(2) 0.012(3)
C47 0.102(3) 0.073(3) 0.059(3) 0.006(3) -0.012(3) 0.012(3)
C48 0.088(3) 0.063(3) 0.068(3) 0.011(2) -0.006(3) 0.014(3)
C49 0.070(3) 0.053(2) 0.057(2) 0.004(2) -0.003(2) 0.006(2)
C50 0.057(2) 0.050(2) 0.048(2) 0.0026(19) 0.0014(19) 0.0019(19)
C51 0.061(2) 0.044(2) 0.057(2) -0.004(2) 0.007(2) 0.008(2)
C52 0.096(3) 0.046(2) 0.080(3) -0.015(2) 0.000(3) 0.015(2)
C53 0.106(3) 0.059(3) 0.086(3) -0.003(3) 0.003(3) 0.010(3)
C54 0.123(3) 0.073(3) 0.106(4) -0.001(3) 0.004(3) 0.011(3)
C55 0.128(3) 0.076(3) 0.110(4) 0.005(3) 0.001(3) 0.021(3)
C56 0.115(4) 0.080(3) 0.121(4) -0.008(3) -0.004(3) 0.030(3)
C57 0.103(3) 0.068(3) 0.100(3) -0.004(3) 0.001(3) 0.020(3)
C58 0.108(4) 0.087(3) 0.097(4) -0.001(3) 0.007(3) -0.007(3)
C59 0.170(7) 0.173(7) 0.194(7) -0.060(6) -0.005(7) 0.021(6)
C60 0.153(7) 0.164(7) 0.150(7) -0.016(6) 0.013(6) 0.048(6)
C61 0.105(4) 0.089(3) 0.125(4) -0.006(3) 0.000(3) 0.017(3)
C62 0.171(7) 0.151(7) 0.186(7) -0.027(6) 0.034(6) -0.009(6)
C63 0.174(7) 0.141(7) 0.185(7) -0.028(6) 0.022(6) -0.007(6)
C64 0.060(3) 0.056(3) 0.057(3) 0.006(2) -0.009(2) -0.005(2)
C65 0.058(3) 0.066(3) 0.074(3) -0.004(3) -0.009(3) 0.009(3)
C66 0.079(3) 0.059(3) 0.067(3) 0.012(3) -0.014(3) 0.005(3)
C67 0.101(5) 0.109(5) 0.090(5) 0.041(4) 0.001(4) -0.028(4)
C68 0.082(3) 0.055(3) 0.074(3) -0.015(2) 0.003(3) 0.014(3)
C69 0.109(4) 0.065(3) 0.083(3) -0.014(3) -0.002(3) 0.018(3)
C70 0.127(5) 0.071(4) 0.078(4) -0.034(3) -0.003(4) 0.018(4)
C71 0.160(7) 0.066(4) 0.143(7) -0.013(5) 0.000(6) 0.030(5)
C72 0.089(4) 0.075(3) 0.060(3) 0.011(3) -0.007(3) -0.008(3)
C73 0.092(4) 0.132(4) 0.076(4) 0.033(4) 0.012(3) 0.004(4)
C74 0.112(5) 0.160(6) 0.088(4) 0.050(4) 0.013(4) -0.006(5)
C75 0.150(7) 0.158(7) 0.089(5) 0.046(5) -0.034(5) -0.010(6)
C76 0.076(3) 0.049(3) 0.051(3) 0.011(2) 0.004(2) 0.004(2)
C77 0.089(3) 0.053(3) 0.051(3) 0.004(2) -0.005(3) -0.009(3)
C78 0.097(4) 0.062(3) 0.051(3) 0.012(3) -0.012(3) -0.016(3)
C79 0.108(5) 0.074(4) 0.090(4) 0.038(4) -0.004(4) 0.016(4)
N1 0.050(2) 0.043(2) 0.054(2) 0.0014(18) 0.0105(19) 0.0100(18)
N2 0.041(2) 0.042(2) 0.047(2) 0.0007(17) 0.0047(17) 0.0020(16)
N3 0.050(2) 0.038(2) 0.059(2) 0.0033(18) -0.0068(19) -0.0046(18)
N4 0.039(2) 0.042(2) 0.046(2) -0.0010(17) 0.0051(16) 0.0011(16)
N5 0.044(2) 0.0357(19) 0.042(2) -0.0003(16) 0.0027(16) 0.0030(16)
N6 0.081(3) 0.042(2) 0.053(2) -0.008(2) 0.003(2) 0.014(2)
N7 0.052(2) 0.044(2) 0.058(3) 0.0043(19) -0.002(2) 0.0024(19)
N8 0.074(3) 0.060(3) 0.062(3) 0.019(2) -0.009(2) -0.015(2)
N9 0.081(3) 0.046(2) 0.061(3) -0.009(2) 0.009(2) 0.005(2)
N10 0.094(4) 0.061(3) 0.095(4) -0.024(3) 0.004(3) 0.015(3)
N11 0.067(3) 0.062(3) 0.052(3) 0.003(2) 0.008(2) 0.010(2)
N12 0.115(5) 0.102(4) 0.061(3) 0.028(3) -0.010(3) -0.009(4)
N13 0.066(3) 0.046(2) 0.052(2) 0.0078(19) -0.001(2) -0.004(2)
N14 0.082(3) 0.054(3) 0.060(3) 0.017(2) -0.003(2) 0.002(2)
O1 0.0373(16) 0.0375(16) 0.0442(17) 0.0012(13) 0.0093(13) 0.0016(13)
O2 0.0357(16) 0.0368(16) 0.0489(18) 0.0014(13) 0.0057(13) -0.0003(13)
O3 0.078(2) 0.0369(17) 0.0425(18) -0.0013(14) -0.0003(16) 0.0110(16)
Yb1 0.04626(12) 0.03428(11) 0.04757(12) -0.00137(8) 0.00523(9) 0.00392(8)
Yb2 0.03965(11) 0.03211(10) 0.04037(11) -0.00023(8) 0.00376(8) 0.00251(8)

loop_
_atom_type_symbol
_atom_type_description
_atom_type_scat_dispersion_real
_atom_type_scat_dispersion_imag
_atom_type_scat_source
C C 0.0033 0.0016 'International Tables Vol C Tables 4.2.6.8 and 6.1.1.4'
H H 0.0000 0.0000 'International Tables Vol C Tables 4.2.6.8 and 6.1.1.4'
N N 0.0061 0.0033 'International Tables Vol C Tables 4.2.6.8 and 6.1.1.4'
O O 0.0106 0.0060 'International Tables Vol C Tables 4.2.6.8 and 6.1.1.4'
Yb Yb -0.3850 5.5486 'International Tables Vol C Tables 4.2.6.8 and 6.1.1.4'

loop_
_geom_angle_atom_site_label_1
_geom_angle_atom_site_label_2
_geom_angle_atom_site_label_3
_geom_angle
C2 C1 C9 132.0(5)
C2 C1 N1 112.8(4)
N1 C1 C9 115.0(4)
C1 C2 H2 127.0
C1 C2 C3 105.9(5)
C3 C2 H2 127.0
C2 C3 C4 133.1(6)
C2 C3 C8 106.6(5)
C8 C3 C4 120.2(6)
C3 C4 H4 120.6
C5 C4 C3 118.7(6)
C5 C4 H4 120.6
C4 C5 H5 119.4
C4 C5 C6 121.3(6)
C6 C5 H5 119.4
C5 C6 H6 119.1
C5 C6 C7 121.7(6)
C7 C6 H6 119.1
C6 C7 H7 121.0
C6 C7 C8 118.1(6)
C8 C7 H7 121.0
C7 C8 C3 120.0(5)
N1 C8 C3 110.5(5)
N1 C8 C7 129.5(6)
N2 C9 C1 130.2(4)
O1 C9 C1 114.5(4)
O1 C9 N2 114.8(4)
C11 C10 C15 120.8(5)
C11 C10 N2 117.4(5)
C15 C10 N2 121.6(5)
C10 C11 C16 120.7(5)
C12 C11 C10 117.7(5)
C12 C11 C16 121.6(5)
C11 C12 H12 119.1
C13 C12 C11 121.8(6)
C13 C12 H12 119.1
C12 C13 H13 119.9
C14 C13 C12 120.1(6)
C14 C13 H13 119.9
C13 C14 H14 119.2
C13 C14 C15 121.6(6)
C15 C14 H14 119.2
C10 C15 C19 122.8(5)
C14 C15 C10 117.8(6)
C14 C15 C19 119.3(5)
C11 C16 H16 106.5
C17 C16 C11 111.9(5)
C17 C16 H16 106.5
C17 C16 C18 111.0(6)
C18 C16 C11 113.8(5)
C18 C16 H16 106.5
C16 C17 H17A 109.5
C16 C17 H17B 109.5
C16 C17 H17C 109.5
H17A C17 H17B 109.5
H17A C17 H17C 109.5
H17B C17 H17C 109.5
C16 C18 H18A 109.5
C16 C18 H18B 109.5
C16 C18 H18C 109.5
H18A C18 H18B 109.5
H18A C18 H18C 109.5
H18B C18 H18C 109.5
C15 C19 H19 107.7
C15 C19 C20 112.5(6)
C15 C19 C21 111.0(6)
C20 C19 H19 107.7
C20 C19 C21 110.1(6)
C21 C19 H19 107.7
C19 C20 H20A 109.5
C19 C20 H20B 109.5
C19 C20 H20C 109.5
H20A C20 H20B 109.5
H20A C20 H20C 109.5
H20B C20 H20C 109.5
C19 C21 H21A 109.5
C19 C21 H21B 109.5
C19 C21 H21C 109.5
H21A C21 H21B 109.5
H21A C21 H21C 109.5
H21B C21 H21C 109.5
C23 C22 C30 132.2(5)
C23 C22 N3 112.6(4)
N3 C22 C30 115.1(4)
C22 C23 H23 126.9
C22 C23 C24 106.2(5)
C24 C23 H23 126.9
C23 C24 C25 133.3(6)
C23 C24 C29 106.0(5)
C25 C24 C29 120.7(5)
C24 C25 H25 120.6
C26 C25 C24 118.8(6)
C26 C25 H25 120.6
C25 C26 H26 119.5
C25 C26 C27 120.9(6)
C27 C26 H26 119.5
C26 C27 H27 118.9
C26 C27 C28 122.1(7)
C28 C27 H27 118.9
C27 C28 H28 120.8
C27 C28 C29 118.4(7)
C29 C28 H28 120.8
C28 C29 C24 119.0(5)
N3 C29 C24 111.2(5)
N3 C29 C28 129.7(6)
N4 C30 C22 130.6(4)
N4 C30 O2 114.3(4)
O2 C30 C22 114.7(4)
C32 C31 C36 121.7(5)
C32 C31 N4 120.0(5)
C36 C31 N4 118.1(5)
C31 C32 C33 118.1(5)
C31 C32 C40 122.7(5)
C33 C32 C40 119.3(5)
C32 C33 H33 119.6
C34 C33 C32 120.9(6)
C34 C33 H33 119.6
C33 C34 H34 119.8
C35 C34 C33 120.4(6)
C35 C34 H34 119.8
C34 C35 H35 119.2
C34 C35 C36 121.6(6)
C36 C35 H35 119.2
C31 C36 C37 121.7(5)
C35 C36 C31 117.3(6)
C35 C36 C37 121.0(6)
C36 C37 H37 107.0
C38 C37 C36 114.9(7)
C38 C37 H37 107.0
C39 C37 C36 112.3(7)
C39 C37 H37 107.0
C39 C37 C38 108.3(7)
C37 C38 H38A 109.5
C37 C38 H38B 109.5
C37 C38 H38C 109.5
H38A C38 H38B 109.5
H38A C38 H38C 109.5
H38B C38 H38C 109.5
C37 C39 H39A 109.5
C37 C39 H39B 109.5
C37 C39 H39C 109.5
H39A C39 H39B 109.5
H39A C39 H39C 109.5
H39B C39 H39C 109.5
C32 C40 H40 107.5
C32 C40 C41 111.5(5)
C32 C40 C42 112.4(5)
C41 C40 H40 107.5
C42 C40 H40 107.5
C42 C40 C41 110.3(5)
C40 C41 H41A 109.5
C40 C41 H41B 109.5
C40 C41 H41C 109.5
H41A C41 H41B 109.5
H41A C41 H41C 109.5
H41B C41 H41C 109.5
C40 C42 H42A 109.5
C40 C42 H42B 109.5
C40 C42 H42C 109.5
H42A C42 H42B 109.5
H42A C42 H42C 109.5
H42B C42 H42C 109.5
C44 C43 C51 129.4(5)
C44 C43 N5 113.1(4)
N5 C43 C51 117.5(4)
C43 C44 H44 127.2
C43 C44 C45 105.5(5)
C45 C44 H44 127.2
C44 C45 C50 106.6(5)
C46 C45 C44 133.6(5)
C46 C45 C50 119.8(5)
C45 C46 H46 120.5
C47 C46 C45 118.9(6)
C47 C46 H46 120.5
C46 C47 H47 119.2
C46 C47 C48 121.6(6)
C48 C47 H47 119.2
C47 C48 H48 119.6
C49 C48 C47 120.8(6)
C49 C48 H48 119.6
C48 C49 H49 120.9
C48 C49 C50 118.2(5)
C50 C49 H49 120.9
C49 C50 C45 120.7(5)
N5 C50 C45 110.3(4)
N5 C50 C49 129.0(5)
N6 C51 C43 120.8(5)
N6 C51 O3 125.9(5)
O3 C51 C43 113.3(4)
C53 C52 N6 119.1(6)
C57 C52 C53 122.2(7)
C57 C52 N6 118.6(7)
C52 C53 C54 119.3(8)
C52 C53 C58 121.5(7)
C54 C53 C58 119.2(8)
C53 C54 H54 120.8
C55 C54 C53 118.3(9)
C55 C54 H54 120.8
C54 C55 H55 118.1
C54 C55 C56 123.8(9)
C56 C55 H55 118.1
C55 C56 H56 120.0
C55 C56 C57 120.0(8)
C57 C56 H56 120.0
C52 C57 C56 116.4(8)
C52 C57 C61 121.5(7)
C56 C57 C61 122.1(8)
C53 C58 H58 101.6
C59 C58 C53 113.8(8)
C59 C58 H58 101.6
C59 C58 C60 117.2(10)
C60 C58 C53 117.1(8)
C60 C58 H58 101.6
C58 C59 H59A 109.5
C58 C59 H59B 109.5
C58 C59 H59C 109.5
H59A C59 H59B 109.5
H59A C59 H59C 109.5
H59B C59 H59C 109.5
C58 C60 H60A 109.5
C58 C60 H60B 109.5
C58 C60 H60C 109.5
H60A C60 H60B 109.5
H60A C60 H60C 109.5
H60B C60 H60C 109.5
C57 C61 H61 105.1
C62 C61 C57 116.8(8)
C62 C61 H61 105.1
C63 C61 C57 112.2(9)
C63 C61 H61 105.1
C63 C61 C62 111.2(9)
C61 C62 H62A 109.5
C61 C62 H62B 109.5
C61 C62 H62C 109.5
H62A C62 H62B 109.5
H62A C62 H62C 109.5
H62B C62 H62C 109.5
C61 C63 H63A 109.5
C61 C63 H63B 109.5
C61 C63 H63C 109.5
H63A C63 H63B 109.5
H63A C63 H63C 109.5
H63B C63 H63C 109.5
N7 C64 H64 123.9
N7 C64 N8 112.3(5)
N8 C64 H64 123.9
C66 C65 H65 124.7
C66 C65 N7 110.6(6)
N7 C65 H65 124.7
C65 C66 H66 126.8
C65 C66 N8 106.5(5)
N8 C66 H66 126.8
H67A C67 H67B 109.5
H67A C67 H67C 109.5
H67B C67 H67C 109.5
N8 C67 H67A 109.5
N8 C67 H67B 109.5
N8 C67 H67C 109.5
N9 C68 H68 124.5
N9 C68 N10 111.0(6)
N10 C68 H68 124.5
C70 C69 H69 124.3
N9 C69 H69 124.3
N9 C69 C70 111.3(6)
C69 C70 H70 127.3
N10 C70 C69 105.3(6)
N10 C70 H70 127.3
H71A C71 H71B 109.5
H71A C71 H71C 109.5
H71B C71 H71C 109.5
N10 C71 H71A 109.5
N10 C71 H71B 109.5
N10 C71 H71C 109.5
N11 C72 H72 124.1
N11 C72 N12 111.8(6)
N12 C72 H72 124.1
C74 C73 H73 125.5
C74 C73 N11 108.9(7)
N11 C73 H73 125.5
C73 C74 H74 126.5
N12 C74 C73 107.0(7)
N12 C74 H74 126.5
H75A C75 H75B 109.5
H75A C75 H75C 109.5
H75B C75 H75C 109.5
N12 C75 H75A 109.5
N12 C75 H75B 109.5
N12 C75 H75C 109.5
N13 C76 H76 124.5
N13 C76 N14 111.1(5)
N14 C76 H76 124.5
C78 C77 H77 125.1
C78 C77 N13 109.8(5)
N13 C77 H77 125.1
C77 C78 H78 126.6
C77 C78 N14 106.7(5)
N14 C78 H78 126.6
H79A C79 H79B 109.5
H79A C79 H79C 109.5
H79B C79 H79C 109.5
N14 C79 H79A 109.5
N14 C79 H79B 109.5
N14 C79 H79C 109.5
C1 N1 C8 104.1(4)
C1 N1 Yb1 114.9(3)
C8 N1 Yb1 140.4(4)
C9 N2 C10 121.3(4)
C9 N2 Yb2 91.7(3)
C10 N2 Yb2 146.4(3)
C22 N3 Yb1 114.6(3)
C29 N3 C22 104.1(4)
C29 N3 Yb1 139.8(3)
C30 N4 C31 121.9(4)
C30 N4 Yb2 91.1(3)
C31 N4 Yb2 145.5(3)
C43 N5 Yb2 112.6(3)
C50 N5 C43 104.3(4)
C50 N5 Yb2 141.7(3)
C51 N6 C52 115.7(4)
C64 N7 C65 104.2(5)
C64 N7 Yb1 126.8(3)
C65 N7 Yb1 128.4(4)
C64 N8 C66 106.6(5)
C64 N8 C67 127.2(6)
C66 N8 C67 126.2(5)
C68 N9 C69 104.5(5)
C68 N9 Yb1 127.8(4)
C69 N9 Yb1 127.4(4)
C68 N10 C71 125.6(7)
C70 N10 C68 107.8(6)
C70 N10 C71 126.6(6)
C72 N11 C73 105.4(5)
C72 N11 Yb1 125.7(4)
C73 N11 Yb1 128.0(4)
C72 N12 C74 106.8(6)
C72 N12 C75 126.5(7)
C74 N12 C75 126.7(7)
C76 N13 C77 105.0(4)
C76 N13 Yb2 122.9(4)
C77 N13 Yb2 130.6(3)
C76 N14 C78 107.5(5)
C76 N14 C79 124.7(5)
C78 N14 C79 127.8(5)
C9 O1 Yb1 119.1(3)
C9 O1 Yb2 96.7(3)
Yb1 O1 Yb2 115.83(12)
C30 O2 Yb1 120.7(3)
C30 O2 Yb2 96.9(3)
Yb1 O2 Yb2 116.69(12)
C51 O3 Yb2 123.5(3)
N1 Yb1 N3 172.11(13)
N1 Yb1 N9 86.12(15)
N3 Yb1 N9 85.99(15)
N7 Yb1 N1 96.19(14)
N7 Yb1 N3 82.45(14)
N7 Yb1 N9 82.32(15)
N7 Yb1 N11 165.28(15)
N11 Yb1 N1 84.99(15)
N11 Yb1 N3 94.37(15)
N11 Yb1 N9 83.12(16)
O1 Yb1 N1 68.13(12)
O1 Yb1 N3 119.22(12)
O1 Yb1 N7 82.77(12)
O1 Yb1 N9 148.50(14)
O1 Yb1 N11 111.09(14)
O2 Yb1 N1 119.57(12)
O2 Yb1 N3 67.88(12)
O2 Yb1 N7 112.74(13)
O2 Yb1 N9 146.69(14)
O2 Yb1 N11 78.86(13)
O2 Yb1 O1 64.79(10)
N2 Yb2 N4 158.91(12)
N5 Yb2 N2 88.87(13)
N5 Yb2 N4 101.01(13)
N5 Yb2 N13 148.25(13)
N5 Yb2 O1 88.35(11)
N5 Yb2 O2 127.51(11)
N13 Yb2 N2 96.05(14)
N13 Yb2 N4 85.36(14)
O1 Yb2 N2 55.01(11)
O1 Yb2 N4 106.22(11)
O1 Yb2 N13 120.01(13)
O2 Yb2 N2 104.96(11)
O2 Yb2 N4 54.32(11)
O2 Yb2 N13 81.47(12)
O2 Yb2 O1 62.68(10)
O3 Yb2 N2 101.11(13)
O3 Yb2 N4 99.65(13)
O3 Yb2 N5 72.35(12)
O3 Yb2 N13 75.92(13)
O3 Yb2 O1 150.28(12)
O3 Yb2 O2 146.98(12)

loop_
_geom_bond_atom_site_label_1
_geom_bond_atom_site_label_2
_geom_bond_distance
C1 C2 1.371(7)
C1 C9 1.465(6)
C1 N1 1.383(6)
C2 H2 0.9300
C2 C3 1.403(7)
C3 C4 1.416(7)
C3 C8 1.408(8)
C4 H4 0.9300
C4 C5 1.358(9)
C5 H5 0.9300
C5 C6 1.383(9)
C6 H6 0.9300
C6 C7 1.390(8)
C7 H7 0.9300
C7 C8 1.399(8)
C8 N1 1.383(6)
C9 N2 1.320(6)
C9 O1 1.313(5)
C10 C11 1.402(7)
C10 C15 1.417(7)
C10 N2 1.431(6)
C11 C12 1.394(8)
C11 C16 1.522(8)
C12 H12 0.9300
C12 C13 1.373(9)
C13 H13 0.9300
C13 C14 1.355(9)
C14 H14 0.9300
C14 C15 1.398(8)
C15 C19 1.499(8)
C16 H16 0.9800
C16 C17 1.495(9)
C16 C18 1.518(8)
C17 H17A 0.9600
C17 H17B 0.9600
C17 H17C 0.9600
C18 H18A 0.9600
C18 H18B 0.9600
C18 H18C 0.9600
C19 H19 0.9800
C19 C20 1.517(9)
C19 C21 1.525(9)
C20 H20A 0.9600
C20 H20B 0.9600
C20 H20C 0.9600
C21 H21A 0.9600
C21 H21B 0.9600
C21 H21C 0.9600
C22 C23 1.382(7)
C22 C30 1.465(6)
C22 N3 1.388(6)
C23 H23 0.9300
C23 C24 1.406(7)
C24 C25 1.407(7)
C24 C29 1.417(8)
C25 H25 0.9300
C25 C26 1.354(9)
C26 H26 0.9300
C26 C27 1.380(9)
C27 H27 0.9300
C27 C28 1.387(9)
C28 H28 0.9300
C28 C29 1.394(8)
C29 N3 1.379(6)
C30 N4 1.302(6)
C30 O2 1.318(5)
C31 C32 1.383(7)
C31 C36 1.412(8)
C31 N4 1.432(6)
C32 C33 1.401(7)
C32 C40 1.519(8)
C33 H33 0.9300
C33 C34 1.374(9)
C34 H34 0.9300
C34 C35 1.355(9)
C35 H35 0.9300
C35 C36 1.398(8)
C36 C37 1.496(9)
C37 H37 0.9800
C37 C38 1.468(11)
C37 C39 1.463(11)
C38 H38A 0.9600
C38 H38B 0.9600
C38 H38C 0.9600
C39 H39A 0.9600
C39 H39B 0.9600
C39 H39C 0.9600
C40 H40 0.9800
C40 C41 1.530(8)
C40 C42 1.521(9)
C41 H41A 0.9600
C41 H41B 0.9600
C41 H41C 0.9600
C42 H42A 0.9600
C42 H42B 0.9600
C42 H42C 0.9600
C43 C44 1.367(7)
C43 C51 1.484(7)
C43 N5 1.381(6)
C44 H44 0.9300
C44 C45 1.406(7)
C45 C46 1.405(8)
C45 C50 1.412(7)
C46 H46 0.9300
C46 C47 1.357(9)
C47 H47 0.9300
C47 C48 1.400(8)
C48 H48 0.9300
C48 C49 1.386(8)
C49 H49 0.9300
C49 C50 1.397(7)
C50 N5 1.376(6)
C51 N6 1.282(6)
C51 O3 1.307(6)
C52 C53 1.392(10)
C52 C57 1.380(10)
C52 N6 1.435(7)
C53 C54 1.398(10)
C53 C58 1.504(11)
C54 H54 0.9300
C54 C55 1.341(11)
C55 H55 0.9300
C55 C56 1.349(11)
C56 H56 0.9300
C56 C57 1.426(11)
C57 C61 1.496(11)
C58 H58 0.9800
C58 C59 1.396(12)
C58 C60 1.400(12)
C59 H59A 0.9600
C59 H59B 0.9600
C59 H59C 0.9600
C60 H60A 0.9600
C60 H60B 0.9600
C60 H60C 0.9600
C61 H61 0.9800
C61 C62 1.488(13)
C61 C63 1.481(13)
C62 H62A 0.9600
C62 H62B 0.9600
C62 H62C 0.9600
C63 H63A 0.9600
C63 H63B 0.9600
C63 H63C 0.9600
C64 H64 0.9300
C64 N7 1.314(7)
C64 N8 1.341(7)
C65 H65 0.9300
C65 C66 1.342(8)
C65 N7 1.366(7)
C66 H66 0.9300
C66 N8 1.352(8)
C67 H67A 0.9600
C67 H67B 0.9600
C67 H67C 0.9600
C67 N8 1.474(8)
C68 H68 0.9300
C68 N9 1.321(7)
C68 N10 1.349(7)
C69 H69 0.9300
C69 C70 1.353(9)
C69 N9 1.352(8)
C70 H70 0.9300
C70 N10 1.343(9)
C71 H71A 0.9600
C71 H71B 0.9600
C71 H71C 0.9600
C71 N10 1.473(9)
C72 H72 0.9300
C72 N11 1.315(7)
C72 N12 1.324(8)
C73 H73 0.9300
C73 C74 1.351(10)
C73 N11 1.358(8)
C74 H74 0.9300
C74 N12 1.350(10)
C75 H75A 0.9600
C75 H75B 0.9600
C75 H75C 0.9600
C75 N12 1.473(9)
C76 H76 0.9300
C76 N13 1.326(6)
C76 N14 1.336(7)
C77 H77 0.9300
C77 C78 1.340(8)
C77 N13 1.375(7)
C78 H78 0.9300
C78 N14 1.356(8)
C79 H79A 0.9600
C79 H79B 0.9600
C79 H79C 0.9600
C79 N14 1.469(7)
N1 Yb1 2.413(4)
N2 Yb2 2.452(4)
N3 Yb1 2.416(4)
N4 Yb2 2.475(4)
N5 Yb2 2.312(4)
N7 Yb1 2.390(4)
N9 Yb1 2.424(4)
N11 Yb1 2.392(4)
N13 Yb2 2.408(4)
O1 Yb1 2.281(3)
O1 Yb2 2.345(3)
O2 Yb1 2.266(3)
O2 Yb2 2.339(3)
O3 Yb2 2.156(3)
